data_4102612
loop_
_publ_author_name
'Melanie C. Francisco'
'Christos D. Malliakas'
'Paula M. B. Piccoli'
'Matthias J. Gutmann'
'Arthur J. Schultz'
'Mercouri G. Kanatzidis'

_publ_contact_author_address
;
Intense Pulsed Neutron Source
Argonne National Laboratory
Argonne IL 60439
;
_publ_contact_author_email ajschultz2@gmail.com
_publ_contact_author_name 'Schultz, Arthur J.'
_publ_contact_author_phone 1(630)2524163
_publ_section_title
;
 Development and Loss of Ferromagnetism Controlled by the Interplay of Ge
 Concentration and Mn Vacancies in Structurally Modulated Y4Mn1-xGa12-yGey
;
_journal_name_full 'Journal of the American Chemical Society'
_journal_page_first 8998
_journal_page_last 9006
_journal_paper_doi 10.1021/ja1009986
_journal_volume 132
_journal_year 2010
_chemical_formula_sum 'Ga7.98 Ge4.02 Mn0.95 Y4'
_chemical_formula_weight 1255.96
_space_group_IT_number 229
_symmetry_cell_setting cubic
_symmetry_space_group_name_Hall '-I 4 2 3'
_symmetry_space_group_name_H-M 'I m -3 m'
_audit_author_name 'Paula M. B. Piccoli'
_audit_creation_date 2008-10-20T08:38
_audit_creation_method 'from EXP file using GSAS2CIF'
_audit_update_record ' 2008-10-20T08:38  Initial CIF as created by GSAS2CIF'
_cell_angle_alpha 90.0
_cell_angle_beta 90.0
_cell_angle_gamma 90.0
_cell_formula_units_Z 2
_cell_length_a 8.5860(20)
_cell_length_b 8.5860(20)
_cell_length_c 8.5860(20)
_cell_measurement_reflns_used 1500
_cell_measurement_temperature 298
_cell_volume 633.0(3)
_computing_cell_refinement 'ISAW (local program)'
_computing_data_collection
;
IPNS SCD time-of-flight neutron Laue diffractometer   (Schultz <i>et al.</i>,
1984)
;
_computing_data_reduction 'ANVRED (local program)'
_computing_structure_refinement 'GSAS (Larson & Von Dreele, 2004)'
_diffrn_ambient_temperature 298
_diffrn_measured_fraction_theta_full 'not applicable to TOF Laue technique'
_diffrn_measured_fraction_theta_max 'not applicable to TOF Laue technique'
_diffrn_measurement_device_type 'IPNS single crystal diffractometer'
_diffrn_measurement_method 'Time-of-flight Laue'
_diffrn_radiation_monochromator 'not applicable to TOF Laue technique'
_diffrn_radiation_probe neutron
_diffrn_radiation_source 'Intense Pulsed Neutron Source'
_diffrn_radiation_type neutron
_diffrn_radiation_wavelength 0.4-9.7
_diffrn_reflns_limit_h_max 6
_diffrn_reflns_limit_h_min -17
_diffrn_reflns_limit_k_max 1
_diffrn_reflns_limit_k_min -16
_diffrn_reflns_limit_l_max 8
_diffrn_reflns_limit_l_min -16
_diffrn_reflns_number 1500
_diffrn_reflns_theta_full 'not applicable to TOF Laue technique'
_diffrn_reflns_theta_max 'not applicable to TOF Laue technique'
_diffrn_reflns_theta_min 'not applicable to TOF Laue technique'
_diffrn_standards_decay_% 0
_diffrn_standards_number 0
_exptl_absorpt_coefficient_mu '0.387 + 0.154 \l cm^-1^'
_exptl_absorpt_correction_T_max 0.9479
_exptl_absorpt_correction_T_min 0.8739
_exptl_absorpt_correction_type gaussian
_exptl_absorpt_process_details 'IPNS ANVRED; (local program)'
_exptl_crystal_colour silver
_exptl_crystal_density_diffrn 6.588
_exptl_crystal_density_method 'not measured'
_exptl_crystal_description block
_exptl_crystal_size_max 1.5
_exptl_crystal_size_mid 1.5
_exptl_crystal_size_min 1.5
_pd_block_id 2008-10-20T08:38|Y298K|Paula_M._B._Piccoli|Overall
_pd_phase_name y298k
_refine_diff_density_max '0.573 fm \%A^-3^'
_refine_diff_density_min '-0.429 fm \%A^-3^'
_refine_ls_extinction_coef '3.6(2) x 10^-5^'
_refine_ls_extinction_method Lorentzian-type-I
_refine_ls_goodness_of_fit_all 1.24
_refine_ls_matrix_type full
_refine_ls_number_constraints 20
_refine_ls_number_parameters 32
_refine_ls_number_reflns 803
_refine_ls_number_restraints 0
_refine_ls_R_factor_all 0.087
_refine_ls_R_factor_gt 0.071
_refine_ls_shift/su_max 0.00
_refine_ls_shift/su_mean 0.00
_refine_ls_structure_factor_coef Fsqd
_refine_ls_weighting_details 'calc w=1/[\sFo^2^]^2^'
_refine_ls_weighting_scheme calc
_refine_ls_wR_factor_ref 0.103
_reflns_d_resolution_high 0.494
_reflns_d_resolution_low 6.071
_reflns_limit_h_max 8
_reflns_limit_h_min -17
_reflns_limit_k_max 1
_reflns_limit_k_min -17
_reflns_limit_l_max 8
_reflns_limit_l_min -16
_reflns_number_gt 803
_reflns_number_total 1178
_reflns_threshold_expression I>3\s(I)
_cod_data_source_file ja1009986_si_005.cif
_cod_data_source_block Y298K_overall
_cod_depositor_comments
;
The following automatic conversions were performed:

'_geom_bond_publ_flag' value 'N' changed to 'n' according to the
built-in table from CIF Core dictionary named 'cif_core.dic' version
2.4.1 from 2010-06-29 (102 times).

'_geom_angle_publ_flag' value 'N'
changed to 'n' according to the built-in table from CIF Core
dictionary named 'cif_core.dic' version 2.4.1 from 2010-06-29 (422
times).

Automatic conversion script
Id: cif_fix_values 1715 2011-07-08 13:25:40Z adriana 
;
_cod_original_cell_volume 632.96(26)
_cod_database_code 4102612
_cod_database_fobs_code 4102612

loop_
_symmetry_equiv_pos_site_id
_symmetry_equiv_pos_as_xyz
1 +x,+y,+z
2 +z,+x,+y
3 +y,+z,+x
4 +x,+y,-z
5 -z,+x,+y
6 +y,-z,+x
7 -z,+x,-y
8 -y,-z,+x
9 +y,-z,-x
10 -x,+y,-z
11 -z,-x,+y
12 +x,-y,-z
13 +y,+x,+z
14 +z,+y,+x
15 +x,+z,+y
16 +y,+x,-z
17 -z,+y,+x
18 +x,-z,+y
19 -z,+y,-x
20 -x,-z,+y
21 +x,-z,-y
22 -y,+x,-z
23 -z,-y,+x
24 +y,-x,-z
-1 -x,-y,-z
-2 -z,-x,-y
-3 -y,-z,-x
-4 -x,-y,+z
-5 +z,-x,-y
-6 -y,+z,-x
-7 +z,-x,+y
-8 +y,+z,-x
-9 -y,+z,+x
-10 +x,-y,+z
-11 +z,+x,-y
-12 -x,+y,+z
-13 -y,-x,-z
-14 -z,-y,-x
-15 -x,-z,-y
-16 -y,-x,+z
-17 +z,-y,-x
-18 -x,+z,-y
-19 +z,-y,+x
-20 +x,+z,-y
-21 -x,+z,+y
-22 +y,-x,+z
-23 +z,+y,-x
-24 -y,+x,+z
101 +x+1/2,+y+1/2,+z+1/2
102 +z+1/2,+x+1/2,+y+1/2
103 +y+1/2,+z+1/2,+x+1/2
104 +x+1/2,+y+1/2,-z+1/2
105 -z+1/2,+x+1/2,+y+1/2
106 +y+1/2,-z+1/2,+x+1/2
107 -z+1/2,+x+1/2,-y+1/2
108 -y+1/2,-z+1/2,+x+1/2
109 +y+1/2,-z+1/2,-x+1/2
110 -x+1/2,+y+1/2,-z+1/2
111 -z+1/2,-x+1/2,+y+1/2
112 +x+1/2,-y+1/2,-z+1/2
113 +y+1/2,+x+1/2,+z+1/2
114 +z+1/2,+y+1/2,+x+1/2
115 +x+1/2,+z+1/2,+y+1/2
116 +y+1/2,+x+1/2,-z+1/2
117 -z+1/2,+y+1/2,+x+1/2
118 +x+1/2,-z+1/2,+y+1/2
119 -z+1/2,+y+1/2,-x+1/2
120 -x+1/2,-z+1/2,+y+1/2
121 +x+1/2,-z+1/2,-y+1/2
122 -y+1/2,+x+1/2,-z+1/2
123 -z+1/2,-y+1/2,+x+1/2
124 +y+1/2,-x+1/2,-z+1/2
-101 -x+1/2,-y+1/2,-z+1/2
-102 -z+1/2,-x+1/2,-y+1/2
-103 -y+1/2,-z+1/2,-x+1/2
-104 -x+1/2,-y+1/2,+z+1/2
-105 +z+1/2,-x+1/2,-y+1/2
-106 -y+1/2,+z+1/2,-x+1/2
-107 +z+1/2,-x+1/2,+y+1/2
-108 +y+1/2,+z+1/2,-x+1/2
-109 -y+1/2,+z+1/2,+x+1/2
-110 +x+1/2,-y+1/2,+z+1/2
-111 +z+1/2,+x+1/2,-y+1/2
-112 -x+1/2,+y+1/2,+z+1/2
-113 -y+1/2,-x+1/2,-z+1/2
-114 -z+1/2,-y+1/2,-x+1/2
-115 -x+1/2,-z+1/2,-y+1/2
-116 -y+1/2,-x+1/2,+z+1/2
-117 +z+1/2,-y+1/2,-x+1/2
-118 -x+1/2,+z+1/2,-y+1/2
-119 +z+1/2,-y+1/2,+x+1/2
-120 +x+1/2,+z+1/2,-y+1/2
-121 -x+1/2,+z+1/2,+y+1/2
-122 +y+1/2,-x+1/2,+z+1/2
-123 +z+1/2,+y+1/2,-x+1/2
-124 -y+1/2,+x+1/2,+z+1/2

loop_
_atom_site_aniso_label
_atom_site_aniso_U_11
_atom_site_aniso_U_12
_atom_site_aniso_U_13
_atom_site_aniso_U_22
_atom_site_aniso_U_23
_atom_site_aniso_U_33
Mn1 0.0069(11) 0.0 0.0 0.0069(11) 0.0 0.0069(11)
Y1 0.00963(29 0.00181(27 0.00181(27 0.00963(29 0.00181(27 0.00963(29
Ga1 0.0159(5) 0.0 0.0 0.0084(4) 0.0 0.0084(4)
Ge2 0.0128(5) 0.0 0.0 0.00994(33 0.0 0.00994(33
Ga2 0.0128(5) 0.0 0.0 0.00994(33 0.0 0.00994(33
Ge1 0.0159(5) 0.0 0.0 0.0084(4) 0.0 0.0084(4)

loop_
_atom_site_type_symbol
_atom_site_label
_atom_site_fract_x
_atom_site_fract_y
_atom_site_fract_z
_atom_site_occupancy
_atom_site_thermal_displace_type
_atom_site_U_iso_or_equiv
_atom_site_symmetry_multiplicity
Mn Mn1 0.0 0.0 0.0 0.951(22) Uani 0.00688 2
Y Y1 0.25 0.25 0.25 1.0 Uani 0.00963 8
Ga Ga1 0.25 0.0 0.5 0.66(5) Uani 0.01094 12
Ge Ge2 0.28919(13) 0.0 0.0 0.33(5) Uani 0.01091 12
Ga Ga2 0.28919(13) 0.0 0.0 0.67(5) Uani 0.01091 12
Ge Ge1 0.25 0.0 0.5 0.34(5) Uani 0.01094 12

loop_
_atom_type_symbol
_atom_type_number_in_cell
Mn 1.902
Y 8.0
Ga 16.021
Ge 7.979

loop_
_geom_angle_atom_site_label_1
_geom_angle_atom_site_label_2
_geom_angle_atom_site_label_3
_geom_angle
_geom_angle_site_symmetry_1
_geom_angle_site_symmetry_3
_geom_angle_publ_flag
Ge2 Mn1 Ge2 90.0 1_555 2_555 n
Ge2 Mn1 Ge2 90.0 1_555 3_555 n
Ge2 Mn1 Ge2 90.0 1_555 9_555 n
Ge2 Mn1 Ge2 180.0 1_555 10_555 n
Ge2 Mn1 Ge2 90.0 1_555 11_555 n
Ge2 Mn1 Ga2 0.0 1_555 1_555 n
Ge2 Mn1 Ga2 90.0 1_555 2_555 n
Ge2 Mn1 Ga2 90.0 1_555 3_555 n
Ge2 Mn1 Ga2 90.0 1_555 9_555 n
Ge2 Mn1 Ga2 180.0 1_555 10_555 n
Ge2 Mn1 Ga2 90.0 1_555 11_555 n
Ge2 Mn1 Ge2 90.0 2_555 3_555 n
Ge2 Mn1 Ge2 90.0 2_555 9_555 n
Ge2 Mn1 Ge2 90.0 2_555 10_555 n
Ge2 Mn1 Ge2 180.0 2_555 11_555 n
Ge2 Mn1 Ga2 90.0 2_555 1_555 n
Ge2 Mn1 Ga2 0.0 2_555 2_555 n
Ge2 Mn1 Ga2 90.0 2_555 3_555 n
Ge2 Mn1 Ga2 90.0 2_555 9_555 n
Ge2 Mn1 Ga2 90.0 2_555 10_555 n
Ge2 Mn1 Ga2 180.0 2_555 11_555 n
Ge2 Mn1 Ge2 180.0 3_555 9_555 n
Ge2 Mn1 Ge2 90.0 3_555 10_555 n
Ge2 Mn1 Ge2 90.0 3_555 11_555 n
Ge2 Mn1 Ga2 90.0 3_555 1_555 n
Ge2 Mn1 Ga2 90.0 3_555 2_555 n
Ge2 Mn1 Ga2 0.0 3_555 3_555 n
Ge2 Mn1 Ga2 180.0 3_555 9_555 n
Ge2 Mn1 Ga2 90.0 3_555 10_555 n
Ge2 Mn1 Ga2 90.0 3_555 11_555 n
Ge2 Mn1 Ge2 90.0 9_555 10_555 n
Ge2 Mn1 Ge2 90.0 9_555 11_555 n
Ge2 Mn1 Ga2 90.0 9_555 1_555 n
Ge2 Mn1 Ga2 90.0 9_555 2_555 n
Ge2 Mn1 Ga2 180.0 9_555 3_555 n
Ge2 Mn1 Ga2 0.0 9_555 9_555 n
Ge2 Mn1 Ga2 90.0 9_555 10_555 n
Ge2 Mn1 Ga2 90.0 9_555 11_555 n
Ge2 Mn1 Ge2 90.0 10_555 11_555 n
Ge2 Mn1 Ga2 180.0 10_555 1_555 n
Ge2 Mn1 Ga2 90.0 10_555 2_555 n
Ge2 Mn1 Ga2 90.0 10_555 3_555 n
Ge2 Mn1 Ga2 90.0 10_555 9_555 n
Ge2 Mn1 Ga2 0.0 10_555 10_555 n
Ge2 Mn1 Ga2 90.0 10_555 11_555 n
Ge2 Mn1 Ga2 90.0 11_555 1_555 n
Ge2 Mn1 Ga2 180.0 11_555 2_555 n
Ge2 Mn1 Ga2 90.0 11_555 3_555 n
Ge2 Mn1 Ga2 90.0 11_555 9_555 n
Ge2 Mn1 Ga2 90.0 11_555 10_555 n
Ge2 Mn1 Ga2 0.0 11_555 11_555 n
Ga2 Mn1 Ga2 90.0 1_555 2_555 n
Ga2 Mn1 Ga2 90.0 1_555 3_555 n
Ga2 Mn1 Ga2 90.0 1_555 9_555 n
Ga2 Mn1 Ga2 180.0 1_555 10_555 n
Ga2 Mn1 Ga2 90.0 1_555 11_555 n
Ga2 Mn1 Ga2 90.0 2_555 3_555 n
Ga2 Mn1 Ga2 90.0 2_555 9_555 n
Ga2 Mn1 Ga2 90.0 2_555 10_555 n
Ga2 Mn1 Ga2 180.0 2_555 11_555 n
Ga2 Mn1 Ga2 180.0 3_555 9_555 n
Ga2 Mn1 Ga2 90.0 3_555 10_555 n
Ga2 Mn1 Ga2 90.0 3_555 11_555 n
Ga2 Mn1 Ga2 90.0 9_555 10_555 n
Ga2 Mn1 Ga2 90.0 9_555 11_555 n
Ga2 Mn1 Ga2 90.0 10_555 11_555 n
Ga1 Y1 Ga1 120.000(11) 1_555 2_555 n
Ga1 Y1 Ga1 120.000(5) 1_555 3_555 n
Ga1 Y1 Ga1 60.000(11) 1_555 13_555 n
Ga1 Y1 Ga1 60.000(5) 1_555 14_555 n
Ga1 Y1 Ga1 180.0 1_555 15_555 n
Ga1 Y1 Ge2 90.000(19) 1_555 1_555 n
Ga1 Y1 Ge2 125.089(20) 1_555 2_555 n
Ga1 Y1 Ge2 54.911(17) 1_555 3_555 n
Ga1 Y1 Ge2 125.089(17) 1_555 109_555 n
Ga1 Y1 Ge2 90.000(19) 1_555 110_555 n
Ga1 Y1 Ge2 54.911(20) 1_555 111_555 n
Ga1 Y1 Ga2 90.000(19) 1_555 1_555 n
Ga1 Y1 Ga2 125.089(20) 1_555 2_555 n
Ga1 Y1 Ga2 54.911(17) 1_555 3_555 n
Ga1 Y1 Ga2 125.089(17) 1_555 109_555 n
Ga1 Y1 Ga2 90.000(19) 1_555 110_555 n
Ga1 Y1 Ga2 54.911(20) 1_555 111_555 n
Ga1 Y1 Ge1 0.0 1_555 1_555 n
Ga1 Y1 Ge1 120.000(11) 1_555 2_555 n
Ga1 Y1 Ge1 120.000(5) 1_555 3_555 n
Ga1 Y1 Ge1 60.000(11) 1_555 13_555 n
Ga1 Y1 Ge1 60.000(5) 1_555 14_555 n
Ga1 Y1 Ge1 180.0 1_555 15_555 n
Ga1 Y1 Ga1 120.000(5) 2_555 3_555 n
Ga1 Y1 Ga1 180.0 2_555 13_555 n
Ga1 Y1 Ga1 60.000(5) 2_555 14_555 n
Ga1 Y1 Ga1 60.000(11) 2_555 15_555 n
Ga1 Y1 Ge2 54.911(20) 2_555 1_555 n
Ga1 Y1 Ge2 90.000(19) 2_555 2_555 n
Ga1 Y1 Ge2 125.089(17) 2_555 3_555 n
Ga1 Y1 Ge2 54.911(17) 2_555 109_555 n
Ga1 Y1 Ge2 125.089(20) 2_555 110_555 n
Ga1 Y1 Ge2 90.000(19) 2_555 111_555 n
Ga1 Y1 Ga2 54.911(20) 2_555 1_555 n
Ga1 Y1 Ga2 90.000(19) 2_555 2_555 n
Ga1 Y1 Ga2 125.089(17) 2_555 3_555 n
Ga1 Y1 Ga2 54.911(17) 2_555 109_555 n
Ga1 Y1 Ga2 125.089(20) 2_555 110_555 n
Ga1 Y1 Ga2 90.000(19) 2_555 111_555 n
Ga1 Y1 Ge1 120.000(11) 2_555 1_555 n
Ga1 Y1 Ge1 0.0 2_555 2_555 n
Ga1 Y1 Ge1 120.000(5) 2_555 3_555 n
Ga1 Y1 Ge1 180.0 2_555 13_555 n
Ga1 Y1 Ge1 60.000(5) 2_555 14_555 n
Ga1 Y1 Ge1 60.000(11) 2_555 15_555 n
Ga1 Y1 Ga1 60.000(5) 3_555 13_555 n
Ga1 Y1 Ga1 180.0 3_555 14_555 n
Ga1 Y1 Ga1 60.000(5) 3_555 15_555 n
Ga1 Y1 Ge2 125.089(18) 3_555 1_555 n
Ga1 Y1 Ge2 54.911(18) 3_555 2_555 n
Ga1 Y1 Ge2 90.0 3_555 3_555 n
Ga1 Y1 Ge2 90.0 3_555 109_555 n
Ga1 Y1 Ge2 54.911(18) 3_555 110_555 n
Ga1 Y1 Ge2 125.089(18) 3_555 111_555 n
Ga1 Y1 Ga2 125.089(18) 3_555 1_555 n
Ga1 Y1 Ga2 54.911(18) 3_555 2_555 n
Ga1 Y1 Ga2 90.0 3_555 3_555 n
Ga1 Y1 Ga2 90.0 3_555 109_555 n
Ga1 Y1 Ga2 54.911(18) 3_555 110_555 n
Ga1 Y1 Ga2 125.089(18) 3_555 111_555 n
Ga1 Y1 Ge1 120.000(5) 3_555 1_555 n
Ga1 Y1 Ge1 120.000(5) 3_555 2_555 n
Ga1 Y1 Ge1 0.0 3_555 3_555 n
Ga1 Y1 Ge1 60.000(5) 3_555 13_555 n
Ga1 Y1 Ge1 180.0 3_555 14_555 n
Ga1 Y1 Ge1 60.000(5) 3_555 15_555 n
Ga1 Y1 Ga1 120.000(5) 13_555 14_555 n
Ga1 Y1 Ga1 120.000(11) 13_555 15_555 n
Ga1 Y1 Ge2 125.089(20) 13_555 1_555 n
Ga1 Y1 Ge2 90.000(19) 13_555 2_555 n
Ga1 Y1 Ge2 54.911(17) 13_555 3_555 n
Ga1 Y1 Ge2 125.089(17) 13_555 109_555 n
Ga1 Y1 Ge2 54.911(20) 13_555 110_555 n
Ga1 Y1 Ge2 90.000(19) 13_555 111_555 n
Ga1 Y1 Ga2 125.089(20) 13_555 1_555 n
Ga1 Y1 Ga2 90.000(19) 13_555 2_555 n
Ga1 Y1 Ga2 54.911(17) 13_555 3_555 n
Ga1 Y1 Ga2 125.089(17) 13_555 109_555 n
Ga1 Y1 Ga2 54.911(20) 13_555 110_555 n
Ga1 Y1 Ga2 90.000(19) 13_555 111_555 n
Ga1 Y1 Ge1 60.000(11) 13_555 1_555 n
Ga1 Y1 Ge1 180.0 13_555 2_555 n
Ga1 Y1 Ge1 60.000(5) 13_555 3_555 n
Ga1 Y1 Ge1 0.0 13_555 13_555 n
Ga1 Y1 Ge1 120.000(5) 13_555 14_555 n
Ga1 Y1 Ge1 120.000(11) 13_555 15_555 n
Ga1 Y1 Ga1 120.000(5) 14_555 15_555 n
Ga1 Y1 Ge2 54.911(18) 14_555 1_555 n
Ga1 Y1 Ge2 125.089(18) 14_555 2_555 n
Ga1 Y1 Ge2 90.0 14_555 3_555 n
Ga1 Y1 Ge2 90.0 14_555 109_555 n
Ga1 Y1 Ge2 125.089(18) 14_555 110_555 n
Ga1 Y1 Ge2 54.911(18) 14_555 111_555 n
Ga1 Y1 Ga2 54.911(18) 14_555 1_555 n
Ga1 Y1 Ga2 125.089(18) 14_555 2_555 n
Ga1 Y1 Ga2 90.0 14_555 3_555 n
Ga1 Y1 Ga2 90.0 14_555 109_555 n
Ga1 Y1 Ga2 125.089(18) 14_555 110_555 n
Ga1 Y1 Ga2 54.911(18) 14_555 111_555 n
Ga1 Y1 Ge1 60.000(5) 14_555 1_555 n
Ga1 Y1 Ge1 60.000(5) 14_555 2_555 n
Ga1 Y1 Ge1 180.0 14_555 3_555 n
Ga1 Y1 Ge1 120.000(5) 14_555 13_555 n
Ga1 Y1 Ge1 0.0 14_555 14_555 n
Ga1 Y1 Ge1 120.000(5) 14_555 15_555 n
Ga1 Y1 Ge2 90.000(19) 15_555 1_555 n
Ga1 Y1 Ge2 54.911(20) 15_555 2_555 n
Ga1 Y1 Ge2 125.089(17) 15_555 3_555 n
Ga1 Y1 Ge2 54.911(17) 15_555 109_555 n
Ga1 Y1 Ge2 90.000(19) 15_555 110_555 n
Ga1 Y1 Ge2 125.089(20) 15_555 111_555 n
Ga1 Y1 Ga2 90.000(19) 15_555 1_555 n
Ga1 Y1 Ga2 54.911(20) 15_555 2_555 n
Ga1 Y1 Ga2 125.089(17) 15_555 3_555 n
Ga1 Y1 Ga2 54.911(17) 15_555 109_555 n
Ga1 Y1 Ga2 90.000(19) 15_555 110_555 n
Ga1 Y1 Ga2 125.089(20) 15_555 111_555 n
Ga1 Y1 Ge1 180.0 15_555 1_555 n
Ga1 Y1 Ge1 60.000(11) 15_555 2_555 n
Ga1 Y1 Ge1 60.000(5) 15_555 3_555 n
Ga1 Y1 Ge1 120.000(11) 15_555 13_555 n
Ga1 Y1 Ge1 120.000(5) 15_555 14_555 n
Ga1 Y1 Ge1 0.0 15_555 15_555 n
Ge2 Y1 Ge2 70.18(4) 1_555 2_555 n
Ge2 Y1 Ge2 70.179(35) 1_555 3_555 n
Ge2 Y1 Ge2 109.821(35) 1_555 109_555 n
Ge2 Y1 Ge2 180.0 1_555 110_555 n
Ge2 Y1 Ge2 109.82(4) 1_555 111_555 n
Ge2 Y1 Ga2 0.0 1_555 1_555 n
Ge2 Y1 Ga2 70.18(4) 1_555 2_555 n
Ge2 Y1 Ga2 70.179(35) 1_555 3_555 n
Ge2 Y1 Ga2 109.821(35) 1_555 109_555 n
Ge2 Y1 Ga2 180.0 1_555 110_555 n
Ge2 Y1 Ga2 109.82(4) 1_555 111_555 n
Ge2 Y1 Ge1 90.000(19) 1_555 1_555 n
Ge2 Y1 Ge1 54.911(20) 1_555 2_555 n
Ge2 Y1 Ge1 125.089(18) 1_555 3_555 n
Ge2 Y1 Ge1 125.089(20) 1_555 13_555 n
Ge2 Y1 Ge1 54.911(18) 1_555 14_555 n
Ge2 Y1 Ge1 90.000(19) 1_555 15_555 n
Ge2 Y1 Ge2 70.179(35) 2_555 3_555 n
Ge2 Y1 Ge2 109.821(35) 2_555 109_555 n
Ge2 Y1 Ge2 109.82(4) 2_555 110_555 n
Ge2 Y1 Ge2 180.0 2_555 111_555 n
Ge2 Y1 Ga2 70.18(4) 2_555 1_555 n
Ge2 Y1 Ga2 0.0 2_555 2_555 n
Ge2 Y1 Ga2 70.179(35) 2_555 3_555 n
Ge2 Y1 Ga2 109.821(35) 2_555 109_555 n
Ge2 Y1 Ga2 109.82(4) 2_555 110_555 n
Ge2 Y1 Ga2 180.0 2_555 111_555 n
Ge2 Y1 Ge1 125.089(20) 2_555 1_555 n
Ge2 Y1 Ge1 90.000(19) 2_555 2_555 n
Ge2 Y1 Ge1 54.911(18) 2_555 3_555 n
Ge2 Y1 Ge1 90.000(19) 2_555 13_555 n
Ge2 Y1 Ge1 125.089(18) 2_555 14_555 n
Ge2 Y1 Ge1 54.911(20) 2_555 15_555 n
Ge2 Y1 Ge2 180.0 3_555 109_555 n
Ge2 Y1 Ge2 109.821(35) 3_555 110_555 n
Ge2 Y1 Ge2 109.821(35) 3_555 111_555 n
Ge2 Y1 Ga2 70.179(35) 3_555 1_555 n
Ge2 Y1 Ga2 70.179(35) 3_555 2_555 n
Ge2 Y1 Ga2 0.0 3_555 3_555 n
Ge2 Y1 Ga2 180.0 3_555 109_555 n
Ge2 Y1 Ga2 109.821(35) 3_555 110_555 n
Ge2 Y1 Ga2 109.821(35) 3_555 111_555 n
Ge2 Y1 Ge1 54.911(17) 3_555 1_555 n
Ge2 Y1 Ge1 125.089(17) 3_555 2_555 n
Ge2 Y1 Ge1 90.0 3_555 3_555 n
Ge2 Y1 Ge1 54.911(17) 3_555 13_555 n
Ge2 Y1 Ge1 90.0 3_555 14_555 n
Ge2 Y1 Ge1 125.089(17) 3_555 15_555 n
Ge2 Y1 Ge2 70.179(35) 109_555 110_555 n
Ge2 Y1 Ge2 70.179(35) 109_555 111_555 n
Ge2 Y1 Ga2 109.821(35) 109_555 1_555 n
Ge2 Y1 Ga2 109.821(35) 109_555 2_555 n
Ge2 Y1 Ga2 180.0 109_555 3_555 n
Ge2 Y1 Ga2 0.0 109_555 109_555 n
Ge2 Y1 Ga2 70.179(35) 109_555 110_555 n
Ge2 Y1 Ga2 70.179(35) 109_555 111_555 n
Ge2 Y1 Ge1 125.089(17) 109_555 1_555 n
Ge2 Y1 Ge1 54.911(17) 109_555 2_555 n
Ge2 Y1 Ge1 90.0 109_555 3_555 n
Ge2 Y1 Ge1 125.089(17) 109_555 13_555 n
Ge2 Y1 Ge1 90.0 109_555 14_555 n
Ge2 Y1 Ge1 54.911(17) 109_555 15_555 n
Ge2 Y1 Ge2 70.18(4) 110_555 111_555 n
Ge2 Y1 Ga2 180.0 110_555 1_555 n
Ge2 Y1 Ga2 109.82(4) 110_555 2_555 n
Ge2 Y1 Ga2 109.821(35) 110_555 3_555 n
Ge2 Y1 Ga2 70.179(35) 110_555 109_555 n
Ge2 Y1 Ga2 0.0 110_555 110_555 n
Ge2 Y1 Ga2 70.18(4) 110_555 111_555 n
Ge2 Y1 Ge1 90.000(19) 110_555 1_555 n
Ge2 Y1 Ge1 125.089(20) 110_555 2_555 n
Ge2 Y1 Ge1 54.911(18) 110_555 3_555 n
Ge2 Y1 Ge1 54.911(20) 110_555 13_555 n
Ge2 Y1 Ge1 125.089(18) 110_555 14_555 n
Ge2 Y1 Ge1 90.000(19) 110_555 15_555 n
Ge2 Y1 Ga2 109.82(4) 111_555 1_555 n
Ge2 Y1 Ga2 180.0 111_555 2_555 n
Ge2 Y1 Ga2 109.821(35) 111_555 3_555 n
Ge2 Y1 Ga2 70.179(35) 111_555 109_555 n
Ge2 Y1 Ga2 70.18(4) 111_555 110_555 n
Ge2 Y1 Ga2 0.0 111_555 111_555 n
Ge2 Y1 Ge1 54.911(20) 111_555 1_555 n
Ge2 Y1 Ge1 90.000(19) 111_555 2_555 n
Ge2 Y1 Ge1 125.089(18) 111_555 3_555 n
Ge2 Y1 Ge1 90.000(19) 111_555 13_555 n
Ge2 Y1 Ge1 54.911(18) 111_555 14_555 n
Ge2 Y1 Ge1 125.089(20) 111_555 15_555 n
Ga2 Y1 Ga2 70.18(4) 1_555 2_555 n
Ga2 Y1 Ga2 70.179(35) 1_555 3_555 n
Ga2 Y1 Ga2 109.821(35) 1_555 109_555 n
Ga2 Y1 Ga2 180.0 1_555 110_555 n
Ga2 Y1 Ga2 109.82(4) 1_555 111_555 n
Ga2 Y1 Ge1 90.000(19) 1_555 1_555 n
Ga2 Y1 Ge1 54.911(20) 1_555 2_555 n
Ga2 Y1 Ge1 125.089(18) 1_555 3_555 n
Ga2 Y1 Ge1 125.089(20) 1_555 13_555 n
Ga2 Y1 Ge1 54.911(18) 1_555 14_555 n
Ga2 Y1 Ge1 90.000(19) 1_555 15_555 n
Ga2 Y1 Ga2 70.179(35) 2_555 3_555 n
Ga2 Y1 Ga2 109.821(35) 2_555 109_555 n
Ga2 Y1 Ga2 109.82(4) 2_555 110_555 n
Ga2 Y1 Ga2 180.0 2_555 111_555 n
Ga2 Y1 Ge1 125.089(20) 2_555 1_555 n
Ga2 Y1 Ge1 90.000(19) 2_555 2_555 n
Ga2 Y1 Ge1 54.911(18) 2_555 3_555 n
Ga2 Y1 Ge1 90.000(19) 2_555 13_555 n
Ga2 Y1 Ge1 125.089(18) 2_555 14_555 n
Ga2 Y1 Ge1 54.911(20) 2_555 15_555 n
Ga2 Y1 Ga2 180.0 3_555 109_555 n
Ga2 Y1 Ga2 109.821(35) 3_555 110_555 n
Ga2 Y1 Ga2 109.821(35) 3_555 111_555 n
Ga2 Y1 Ge1 54.911(17) 3_555 1_555 n
Ga2 Y1 Ge1 125.089(17) 3_555 2_555 n
Ga2 Y1 Ge1 90.0 3_555 3_555 n
Ga2 Y1 Ge1 54.911(17) 3_555 13_555 n
Ga2 Y1 Ge1 90.0 3_555 14_555 n
Ga2 Y1 Ge1 125.089(17) 3_555 15_555 n
Ga2 Y1 Ga2 70.179(35) 109_555 110_555 n
Ga2 Y1 Ga2 70.179(35) 109_555 111_555 n
Ga2 Y1 Ge1 125.089(17) 109_555 1_555 n
Ga2 Y1 Ge1 54.911(17) 109_555 2_555 n
Ga2 Y1 Ge1 90.0 109_555 3_555 n
Ga2 Y1 Ge1 125.089(17) 109_555 13_555 n
Ga2 Y1 Ge1 90.0 109_555 14_555 n
Ga2 Y1 Ge1 54.911(17) 109_555 15_555 n
Ga2 Y1 Ga2 70.18(4) 110_555 111_555 n
Ga2 Y1 Ge1 90.000(19) 110_555 1_555 n
Ga2 Y1 Ge1 125.089(20) 110_555 2_555 n
Ga2 Y1 Ge1 54.911(18) 110_555 3_555 n
Ga2 Y1 Ge1 54.911(20) 110_555 13_555 n
Ga2 Y1 Ge1 125.089(18) 110_555 14_555 n
Ga2 Y1 Ge1 90.000(19) 110_555 15_555 n
Ga2 Y1 Ge1 54.911(20) 111_555 1_555 n
Ga2 Y1 Ge1 90.000(19) 111_555 2_555 n
Ga2 Y1 Ge1 125.089(18) 111_555 3_555 n
Ga2 Y1 Ge1 90.000(19) 111_555 13_555 n
Ga2 Y1 Ge1 54.911(18) 111_555 14_555 n
Ga2 Y1 Ge1 125.089(20) 111_555 15_555 n
Ge1 Y1 Ge1 120.000(11) 1_555 2_555 n
Ge1 Y1 Ge1 120.000(5) 1_555 3_555 n
Ge1 Y1 Ge1 60.000(11) 1_555 13_555 n
Ge1 Y1 Ge1 60.000(5) 1_555 14_555 n
Ge1 Y1 Ge1 180.0 1_555 15_555 n
Ge1 Y1 Ge1 120.000(5) 2_555 3_555 n
Ge1 Y1 Ge1 180.0 2_555 13_555 n
Ge1 Y1 Ge1 60.000(5) 2_555 14_555 n
Ge1 Y1 Ge1 60.000(11) 2_555 15_555 n
Ge1 Y1 Ge1 60.000(5) 3_555 13_555 n
Ge1 Y1 Ge1 180.0 3_555 14_555 n
Ge1 Y1 Ge1 60.000(5) 3_555 15_555 n
Ge1 Y1 Ge1 120.000(5) 13_555 14_555 n
Ge1 Y1 Ge1 120.000(11) 13_555 15_555 n
Ge1 Y1 Ge1 120.000(5) 14_555 15_555 n
Y1 Ga1 Y1 90.000(19) 1_555 4_556 n
Y1 Ga1 Y1 90.000(19) 1_555 6_555 n
Y1 Ga1 Y1 180.0 1_555 9_556 n
Y1 Ga1 Ga2 62.881(15) 1_555 3_555 n
Y1 Ga1 Ga2 117.119(15) 1_555 9_556 n
Y1 Ga1 Ga2 117.119(12) 1_555 102_545 n
Y1 Ga1 Ga2 62.881(12) 1_555 111_555 n
Y1 Ga1 Y1 180.0 4_556 6_555 n
Y1 Ga1 Y1 90.000(19) 4_556 9_556 n
Y1 Ga1 Ga2 117.119(15) 4_556 3_555 n
Y1 Ga1 Ga2 62.881(15) 4_556 9_556 n
Y1 Ga1 Ga2 117.119(12) 4_556 102_545 n
Y1 Ga1 Ga2 62.881(12) 4_556 111_555 n
Y1 Ga1 Y1 90.000(19) 6_555 9_556 n
Y1 Ga1 Ga2 62.881(15) 6_555 3_555 n
Y1 Ga1 Ga2 117.119(15) 6_555 9_556 n
Y1 Ga1 Ga2 62.881(12) 6_555 102_545 n
Y1 Ga1 Ga2 117.119(12) 6_555 111_555 n
Y1 Ga1 Ga2 117.119(15) 9_556 3_555 n
Y1 Ga1 Ga2 62.881(15) 9_556 9_556 n
Y1 Ga1 Ga2 62.881(12) 9_556 102_545 n
Y1 Ga1 Ga2 117.119(12) 9_556 111_555 n
Ga2 Ga1 Ga2 80.28(4) 3_555 9_556 n
Ga2 Ga1 Ga2 125.763(23) 3_555 102_545 n
Ga2 Ga1 Ga2 125.763(23) 3_555 111_555 n
Ga2 Ga1 Ga2 125.763(23) 9_556 102_545 n
Ga2 Ga1 Ga2 125.763(23) 9_556 111_555 n
Ga2 Ga1 Ga2 80.28(4) 102_545 111_555 n
Mn1 Ge2 Y1 83.675(22) 1_555 1_555 n
Mn1 Ge2 Y1 83.675(22) 1_555 4_555 n
Mn1 Ge2 Y1 83.675(22) 1_555 6_555 n
Mn1 Ge2 Y1 83.675(22) 1_555 9_555 n
Y1 Ge2 Y1 89.305(20) 1_555 4_555 n
Y1 Ge2 Y1 89.305(19) 1_555 6_555 n
Y1 Ge2 Y1 167.35(4) 1_555 9_555 n
Y1 Ge2 Y1 167.35(4) 4_555 6_555 n
Y1 Ge2 Y1 89.305(19) 4_555 9_555 n
Y1 Ge2 Y1 89.305(20) 6_555 9_555 n
Mn1 Ga2 Y1 83.675(22) 1_555 1_555 n
Mn1 Ga2 Y1 83.675(22) 1_555 4_555 n
Mn1 Ga2 Y1 83.675(22) 1_555 6_555 n
Mn1 Ga2 Y1 83.675(22) 1_555 9_555 n
Mn1 Ga2 Ga1 130.139(18) 1_555 2_555 n
Mn1 Ga2 Ga1 130.139(18) 1_555 11_655 n
Mn1 Ga2 Ga1 130.139(20) 1_555 14_555 n
Mn1 Ga2 Ga1 130.139(20) 1_555 19_655 n
Y1 Ga2 Y1 89.305(20) 1_555 4_555 n
Y1 Ga2 Y1 89.305(19) 1_555 6_555 n
Y1 Ga2 Y1 167.35(4) 1_555 9_555 n
Y1 Ga2 Ga1 62.208(8) 1_555 2_555 n
Y1 Ga2 Ga1 127.466(25) 1_555 11_655 n
Y1 Ga2 Ga1 62.208(14) 1_555 14_555 n
Y1 Ga2 Ga1 127.466(26) 1_555 19_655 n
Y1 Ga2 Y1 167.35(4) 4_555 6_555 n
Y1 Ga2 Y1 89.305(19) 4_555 9_555 n
Y1 Ga2 Ga1 62.208(8) 4_555 2_555 n
Y1 Ga2 Ga1 127.466(25) 4_555 11_655 n
Y1 Ga2 Ga1 127.466(26) 4_555 14_555 n
Y1 Ga2 Ga1 62.208(14) 4_555 19_655 n
Y1 Ga2 Y1 89.305(20) 6_555 9_555 n
Y1 Ga2 Ga1 127.466(25) 6_555 2_555 n
Y1 Ga2 Ga1 62.208(8) 6_555 11_655 n
Y1 Ga2 Ga1 62.208(14) 6_555 14_555 n
Y1 Ga2 Ga1 127.466(26) 6_555 19_655 n
Y1 Ga2 Ga1 127.466(25) 9_555 2_555 n
Y1 Ga2 Ga1 62.208(8) 9_555 11_655 n
Y1 Ga2 Ga1 127.466(26) 9_555 14_555 n
Y1 Ga2 Ga1 62.208(14) 9_555 19_655 n
Ga1 Ga2 Ga1 99.72(4) 2_555 11_655 n
Ga1 Ga2 Ga1 65.445(20) 2_555 14_555 n
Ga1 Ga2 Ga1 65.445(20) 2_555 19_655 n
Ga1 Ga2 Ga1 65.445(20) 11_655 14_555 n
Ga1 Ga2 Ga1 65.445(20) 11_655 19_655 n
Ga1 Ga2 Ga1 99.72(4) 14_555 19_655 n
Y1 Ge1 Y1 90.000(19) 1_555 4_556 n
Y1 Ge1 Y1 90.000(19) 1_555 6_555 n
Y1 Ge1 Y1 180.0 1_555 9_556 n
Y1 Ge1 Y1 180.0 4_556 6_555 n
Y1 Ge1 Y1 90.000(19) 4_556 9_556 n
Y1 Ge1 Y1 90.000(19) 6_555 9_556 n

loop_
_geom_bond_atom_site_label_1
_geom_bond_atom_site_label_2
_geom_bond_distance
_geom_bond_site_symmetry_2
_geom_bond_publ_flag
Mn1 Ge2 2.4830(13) 1_555 n
Mn1 Ge2 2.4830(13) 2_555 n
Mn1 Ge2 2.4830(13) 3_555 n
Mn1 Ge2 2.4830(13) 9_555 n
Mn1 Ge2 2.4830(13) 10_555 n
Mn1 Ge2 2.4830(13) 11_555 n
Mn1 Ga2 2.4830(13) 1_555 n
Mn1 Ga2 2.4830(13) 2_555 n
Mn1 Ga2 2.4830(13) 3_555 n
Mn1 Ga2 2.4830(13) 9_555 n
Mn1 Ga2 2.4830(13) 10_555 n
Mn1 Ga2 2.4830(13) 11_555 n
Y1 Ga1 3.0356(5) 1_555 n
Y1 Ga1 3.0356(5) 2_555 n
Y1 Ga1 3.0356(7) 3_555 n
Y1 Ga1 3.0356(5) 13_555 n
Y1 Ga1 3.0356(7) 14_555 n
Y1 Ga1 3.0356(5) 15_555 n
Y1 Ge2 3.0542(5) 1_555 n
Y1 Ge2 3.0542(5) 2_555 n
Y1 Ge2 3.0542(7) 3_555 n
Y1 Ge2 3.0542(7) 109_555 n
Y1 Ge2 3.0542(5) 110_555 n
Y1 Ge2 3.0542(5) 111_555 n
Y1 Ga2 3.0542(5) 1_555 n
Y1 Ga2 3.0542(5) 2_555 n
Y1 Ga2 3.0542(7) 3_555 n
Y1 Ga2 3.0542(7) 109_555 n
Y1 Ga2 3.0542(5) 110_555 n
Y1 Ga2 3.0542(5) 111_555 n
Y1 Ge1 3.0356(5) 1_555 n
Y1 Ge1 3.0356(5) 2_555 n
Y1 Ge1 3.0356(7) 3_555 n
Y1 Ge1 3.0356(5) 13_555 n
Y1 Ge1 3.0356(7) 14_555 n
Y1 Ge1 3.0356(5) 15_555 n
Ga1 Y1 3.0356(5) 1_555 n
Ga1 Y1 3.0356(5) 4_556 n
Ga1 Y1 3.0356(5) 6_555 n
Ga1 Y1 3.0356(5) 9_556 n
Ga1 Ga1 3.0356(7) 13_555 n
Ga1 Ga1 3.0356(5) 14_555 n
Ga1 Ga1 3.0356(5) 19_656 n
Ga1 Ga1 3.0356(7) 24_556 n
Ga1 Ge2 2.8078(9) 3_555 n
Ga1 Ge2 2.8078(9) 9_556 n
Ga1 Ge2 2.8078(10) 102_545 n
Ga1 Ge2 2.8078(10) 111_555 n
Ga1 Ga2 2.8078(9) 3_555 n
Ga1 Ga2 2.8078(9) 9_556 n
Ga1 Ga2 2.8078(10) 102_545 n
Ga1 Ga2 2.8078(10) 111_555 n
Ga1 Ge1 3.0356(7) 13_555 n
Ga1 Ge1 3.0356(5) 14_555 n
Ga1 Ge1 3.0356(5) 19_656 n
Ga1 Ge1 3.0356(7) 24_556 n
Ge2 Mn1 2.4830(13) 1_555 n
Ge2 Y1 3.0542(5) 1_555 n
Ge2 Y1 3.0542(5) 4_555 n
Ge2 Y1 3.0542(5) 6_555 n
Ge2 Y1 3.0542(5) 9_555 n
Ge2 Ga1 2.8078(10) 2_555 n
Ge2 Ga1 2.8078(10) 11_655 n
Ge2 Ga1 2.8078(9) 14_555 n
Ge2 Ga1 2.8078(9) 19_655 n
Ge2 Ge1 2.8078(10) 2_555 n
Ge2 Ge1 2.8078(10) 11_655 n
Ge2 Ge1 2.8078(9) 14_555 n
Ge2 Ge1 2.8078(9) 19_655 n
Ga2 Mn1 2.4830(13) 1_555 n
Ga2 Y1 3.0542(5) 1_555 n
Ga2 Y1 3.0542(5) 4_555 n
Ga2 Y1 3.0542(5) 6_555 n
Ga2 Y1 3.0542(5) 9_555 n
Ga2 Ga1 2.8078(10) 2_555 n
Ga2 Ga1 2.8078(10) 11_655 n
Ga2 Ga1 2.8078(9) 14_555 n
Ga2 Ga1 2.8078(9) 19_655 n
Ga2 Ge1 2.8078(10) 2_555 n
Ga2 Ge1 2.8078(10) 11_655 n
Ga2 Ge1 2.8078(9) 14_555 n
Ga2 Ge1 2.8078(9) 19_655 n
Ge1 Y1 3.0356(5) 1_555 n
Ge1 Y1 3.0356(5) 4_556 n
Ge1 Y1 3.0356(5) 6_555 n
Ge1 Y1 3.0356(5) 9_556 n
Ge1 Ga1 3.0356(7) 13_555 n
Ge1 Ga1 3.0356(5) 14_555 n
Ge1 Ga1 3.0356(5) 19_656 n
Ge1 Ga1 3.0356(7) 24_556 n
Ge1 Ge2 2.8078(9) 3_555 n
Ge1 Ge2 2.8078(9) 9_556 n
Ge1 Ge2 2.8078(10) 102_545 n
Ge1 Ge2 2.8078(10) 111_555 n
Ge1 Ga2 2.8078(9) 3_555 n
Ge1 Ga2 2.8078(9) 9_556 n
Ge1 Ga2 2.8078(10) 102_545 n
Ge1 Ga2 2.8078(10) 111_555 n
Ge1 Ge1 3.0356(7) 13_555 n
Ge1 Ge1 3.0356(5) 14_555 n
Ge1 Ge1 3.0356(5) 19_656 n
Ge1 Ge1 3.0356(7) 24_556 n
